data_7153041
loop_
_publ_author_name
'Wang, Ze-Dong'
'Wang, Feng'
'Li, Xin'
'Cheng, Jin-Pei'

_publ_section_title
;
 N-heterocyclic carbene catalyzed annulation of benzofuran-2,3-diones and
 enals: a concise synthesis of spiro-bis-lactone.
;
_journal_issue 34
_journal_name_full 'Organic &amp; biomolecular chemistry'
_journal_page_first 5634
_journal_page_last 5641
_journal_paper_doi 10.1039/c3ob41028e
_journal_volume 11
_journal_year 2013
_chemical_formula_sum 'C20 H17 Cl O4'
_chemical_formula_weight 356.79
_chemical_name_systematic
; 
 ? 
;
_space_group_IT_number 14
_symmetry_cell_setting monoclinic
_symmetry_space_group_name_Hall '-P 2ybc'
_symmetry_space_group_name_H-M 'P 1 21/c 1'
_atom_sites_solution_hydrogens geom
_atom_sites_solution_primary direct
_atom_sites_solution_secondary difmap
_audit_creation_method SHELXL-97
_cell_angle_alpha 90.00
_cell_angle_beta 108.210(8)
_cell_angle_gamma 90.00
_cell_formula_units_Z 4
_cell_length_a 11.874(6)
_cell_length_b 14.457(7)
_cell_length_c 10.519(5)
_cell_measurement_reflns_used 6443
_cell_measurement_temperature 113(2)
_cell_measurement_theta_max 27.9
_cell_measurement_theta_min 1.4
_cell_volume 1715.3(15)
_computing_cell_refinement CrystalClear
_computing_data_collection CrystalClear
_computing_data_reduction CrystalClear
_computing_molecular_graphics 'Bruker SHELXTL'
_computing_publication_material 'CrystalStructure 3.8'
_computing_structure_refinement 'SHELXL-97 (Sheldrick, 1997)'
_computing_structure_solution 'SHELXS-97 (Sheldrick, 1990)'
_diffrn_ambient_temperature 113(2)
_diffrn_detector_area_resol_mean 14.22
_diffrn_measured_fraction_theta_full 0.996
_diffrn_measured_fraction_theta_max 0.996
_diffrn_measurement_device_type 'Rigaku Saturn724 CCD'
_diffrn_measurement_method '\w and \f scans'
_diffrn_radiation_monochromator multilayer
_diffrn_radiation_source 'rotating anode'
_diffrn_radiation_type MoK\a
_diffrn_radiation_wavelength 0.71073
_diffrn_reflns_av_R_equivalents 0.0445
_diffrn_reflns_av_sigmaI/netI 0.0529
_diffrn_reflns_limit_h_max 15
_diffrn_reflns_limit_h_min -11
_diffrn_reflns_limit_k_max 18
_diffrn_reflns_limit_k_min -19
_diffrn_reflns_limit_l_max 13
_diffrn_reflns_limit_l_min -13
_diffrn_reflns_number 15684
_diffrn_reflns_theta_full 27.90
_diffrn_reflns_theta_max 27.90
_diffrn_reflns_theta_min 1.81
_diffrn_standards_decay_% 0
_diffrn_standards_interval_count 0
_diffrn_standards_interval_time 0
_diffrn_standards_number 0
_exptl_absorpt_coefficient_mu 0.245
_exptl_absorpt_correction_T_max 0.9712
_exptl_absorpt_correction_T_min 0.9527
_exptl_absorpt_correction_type multi-scan
_exptl_absorpt_process_details CrystalClear
_exptl_crystal_colour Colorless
_exptl_crystal_density_diffrn 1.382
_exptl_crystal_density_method 'not measured'
_exptl_crystal_description Prism
_exptl_crystal_F_000 744
_exptl_crystal_size_max 0.20
_exptl_crystal_size_mid 0.18
_exptl_crystal_size_min 0.12
_refine_diff_density_max 0.261
_refine_diff_density_min -0.292
_refine_diff_density_rms 0.049
_refine_ls_extinction_method none
_refine_ls_goodness_of_fit_ref 1.057
_refine_ls_hydrogen_treatment constr
_refine_ls_matrix_type full
_refine_ls_number_parameters 229
_refine_ls_number_reflns 4090
_refine_ls_number_restraints 0
_refine_ls_restrained_S_all 1.057
_refine_ls_R_factor_all 0.0425
_refine_ls_R_factor_gt 0.0317
_refine_ls_shift/su_max 0.002
_refine_ls_shift/su_mean 0.000
_refine_ls_structure_factor_coef Fsqd
_refine_ls_weighting_details 'calc w=1/[\s^2^(Fo^2^)+(0.0300P)^2^+0.0000P] where P=(Fo^2^+2Fc^2^)/3'
_refine_ls_weighting_scheme calc
_refine_ls_wR_factor_gt 0.0772
_refine_ls_wR_factor_ref 0.0792
_reflns_number_gt 2892
_reflns_number_total 4090
_reflns_threshold_expression >2sigma(I)
_cod_data_source_file c3ob41028e.txt
_cod_data_source_block m130415a1
_cod_depositor_comments
;
The following automatic conversions were performed:

'_symmetry_cell_setting' value 'Monoclinic' changed to 'monoclinic'
according to /home/saulius/struct/CIF-dictionaries/cif_core.dic
dictionary named 'cif_core.dic' version 2.4.2 from 2011-04-26.

Automatic conversion script
Id: cif_fix_values 1891 2012-01-12 08:04:46Z andrius 
;
_cod_original_cell_volume 1715.3(14)
_cod_original_sg_symbol_H-M P2(1)/c
_cod_database_code 7153041

loop_
_symmetry_equiv_pos_as_xyz
'x, y, z'
'-x, y+1/2, -z+1/2'
'-x, -y, -z'
'x, -y-1/2, z-1/2'

loop_
_atom_site_label
_atom_site_type_symbol
_atom_site_fract_x
_atom_site_fract_y
_atom_site_fract_z
_atom_site_U_iso_or_equiv
_atom_site_adp_type
_atom_site_occupancy
_atom_site_symmetry_multiplicity
_atom_site_calc_flag
_atom_site_refinement_flags
Cl1 Cl 0.23749(3) 1.01365(3) 0.39375(3) 0.03125(11) Uani 1 1 d .
O1 O -0.07319(8) 0.77031(6) 1.03512(8) 0.0227(2) Uani 1 1 d .
O2 O 0.09554(7) 0.84870(6) 1.06515(8) 0.0177(2) Uani 1 1 d .
O3 O 0.23505(7) 0.82109(6) 0.95725(8) 0.0170(2) Uani 1 1 d .
O4 O 0.19944(8) 1.03962(6) 1.08863(8) 0.0209(2) Uani 1 1 d .
C1 C -0.01055(11) 0.81130(9) 0.98511(12) 0.0175(3) Uani 1 1 d .
C2 C -0.02459(11) 0.83328(9) 0.84147(11) 0.0180(3) Uani 1 1 d .
H2A H -0.1074 0.8505 0.7919 0.022 Uiso 1 1 calc R
H2B H -0.0007 0.7803 0.7961 0.022 Uiso 1 1 calc R
C3 C 0.05968(10) 0.91559(9) 0.85369(11) 0.0150(3) Uani 1 1 d .
H3 H 0.0188 0.9717 0.8735 0.018 Uiso 1 1 calc R
C4 C 0.15710(11) 0.88937(9) 0.98219(11) 0.0157(3) Uani 1 1 d .
C5 C 0.23801(11) 0.96723(9) 1.06178(11) 0.0157(3) Uani 1 1 d .
C6 C 0.35806(11) 0.93279(9) 1.08783(12) 0.0176(3) Uani 1 1 d .
C7 C 0.46878(12) 0.96966(10) 1.16017(12) 0.0220(3) Uani 1 1 d .
C8 C 0.56679(12) 0.91804(11) 1.15775(14) 0.0281(3) Uani 1 1 d .
H8 H 0.6434 0.9401 1.2068 0.034 Uiso 1 1 calc R
C9 C 0.55823(12) 0.83539(11) 1.08673(14) 0.0270(3) Uani 1 1 d .
C10 C 0.44726(11) 0.79841(10) 1.01317(12) 0.0217(3) Uani 1 1 d .
C11 C 0.35063(11) 0.84944(9) 1.02027(11) 0.0170(3) Uani 1 1 d .
C12 C 0.43329(12) 0.71228(10) 0.92934(14) 0.0283(3) Uani 1 1 d .
H12A H 0.3493 0.7031 0.8794 0.042 Uiso 1 1 calc R
H12B H 0.4628 0.6589 0.9876 0.042 Uiso 1 1 calc R
H12C H 0.4787 0.7188 0.8664 0.042 Uiso 1 1 calc R
C13 C 0.67055(12) 0.78512(12) 1.08868(17) 0.0421(4) Uani 1 1 d .
H13A H 0.6640 0.7198 1.1102 0.063 Uiso 1 1 calc R
H13B H 0.7384 0.8129 1.1565 0.063 Uiso 1 1 calc R
H13C H 0.6819 0.7901 1.0006 0.063 Uiso 1 1 calc R
C14 C 0.48026(13) 1.05835(11) 1.23793(14) 0.0303(3) Uani 1 1 d .
H14A H 0.4668 1.0461 1.3237 0.045 Uiso 1 1 calc R
H14B H 0.4214 1.1030 1.1866 0.045 Uiso 1 1 calc R
H14C H 0.5600 1.0838 1.2542 0.045 Uiso 1 1 calc R
C15 C 0.10264(10) 0.93868(9) 0.73684(11) 0.0148(3) Uani 1 1 d .
C16 C 0.14820(11) 0.87111(9) 0.67186(11) 0.0178(3) Uani 1 1 d .
H16 H 0.1511 0.8085 0.7003 0.021 Uiso 1 1 calc R
C17 C 0.18922(11) 0.89419(10) 0.56641(12) 0.0196(3) Uani 1 1 d .
H17 H 0.2198 0.8479 0.5221 0.024 Uiso 1 1 calc R
C18 C 0.18514(11) 0.98568(10) 0.52633(12) 0.0192(3) Uani 1 1 d .
C19 C 0.13973(11) 1.05417(9) 0.58743(12) 0.0192(3) Uani 1 1 d .
H19 H 0.1368 1.1165 0.5582 0.023 Uiso 1 1 calc R
C20 C 0.09822(11) 1.02992(9) 0.69306(12) 0.0173(3) Uani 1 1 d .
H20 H 0.0664 1.0764 0.7359 0.021 Uiso 1 1 calc R

loop_
_atom_site_aniso_label
_atom_site_aniso_U_11
_atom_site_aniso_U_22
_atom_site_aniso_U_33
_atom_site_aniso_U_23
_atom_site_aniso_U_13
_atom_site_aniso_U_12
Cl1 0.0378(2) 0.0352(2) 0.02762(19) 0.01033(15) 0.02011(17) 0.00513(17)
O1 0.0201(5) 0.0203(5) 0.0309(5) 0.0045(4) 0.0126(4) -0.0011(4)
O2 0.0163(5) 0.0200(5) 0.0179(4) 0.0028(4) 0.0068(4) -0.0021(4)
O3 0.0143(5) 0.0154(5) 0.0211(4) -0.0010(3) 0.0054(4) 0.0010(4)
O4 0.0227(5) 0.0196(5) 0.0217(5) -0.0035(4) 0.0088(4) 0.0000(4)
C1 0.0167(7) 0.0123(7) 0.0246(7) 0.0000(5) 0.0081(6) 0.0028(5)
C2 0.0160(7) 0.0181(7) 0.0202(6) -0.0019(5) 0.0062(5) -0.0010(5)
C3 0.0142(6) 0.0139(7) 0.0171(6) -0.0003(5) 0.0051(5) 0.0005(5)
C4 0.0161(6) 0.0152(7) 0.0176(6) -0.0001(5) 0.0079(5) 0.0000(5)
C5 0.0176(7) 0.0192(7) 0.0114(5) 0.0020(5) 0.0060(5) -0.0021(5)
C6 0.0152(7) 0.0210(7) 0.0165(6) 0.0017(5) 0.0051(5) -0.0014(5)
C7 0.0185(7) 0.0271(8) 0.0201(7) 0.0017(6) 0.0056(6) -0.0043(6)
C8 0.0150(7) 0.0372(10) 0.0296(8) 0.0026(6) 0.0034(6) -0.0031(6)
C9 0.0168(7) 0.0331(9) 0.0323(8) 0.0067(6) 0.0093(6) 0.0045(6)
C10 0.0208(7) 0.0219(8) 0.0253(7) 0.0051(5) 0.0114(6) 0.0041(6)
C11 0.0138(6) 0.0213(7) 0.0152(6) 0.0041(5) 0.0037(5) 0.0001(5)
C12 0.0278(8) 0.0240(9) 0.0371(8) 0.0019(6) 0.0161(7) 0.0055(6)
C13 0.0199(8) 0.0431(11) 0.0634(11) 0.0011(9) 0.0132(8) 0.0075(7)
C14 0.0236(8) 0.0360(9) 0.0289(7) -0.0080(6) 0.0048(6) -0.0098(7)
C15 0.0118(6) 0.0173(7) 0.0140(6) -0.0010(5) 0.0020(5) -0.0015(5)
C16 0.0192(7) 0.0151(7) 0.0182(6) -0.0007(5) 0.0048(5) -0.0010(5)
C17 0.0194(7) 0.0210(7) 0.0184(6) -0.0023(5) 0.0059(5) 0.0011(5)
C18 0.0166(7) 0.0268(8) 0.0144(6) 0.0029(5) 0.0050(5) -0.0009(6)
C19 0.0178(7) 0.0169(7) 0.0210(6) 0.0037(5) 0.0031(5) -0.0004(5)
C20 0.0146(6) 0.0178(7) 0.0183(6) -0.0007(5) 0.0032(5) 0.0009(5)

loop_
_atom_type_symbol
_atom_type_description
_atom_type_scat_dispersion_real
_atom_type_scat_dispersion_imag
_atom_type_scat_source
C C 0.0033 0.0016 'International Tables Vol C Tables 4.2.6.8 and 6.1.1.4'
H H 0.0000 0.0000 'International Tables Vol C Tables 4.2.6.8 and 6.1.1.4'
O O 0.0106 0.0060 'International Tables Vol C Tables 4.2.6.8 and 6.1.1.4'
Cl Cl 0.1484 0.1585 'International Tables Vol C Tables 4.2.6.8 and 6.1.1.4'

loop_
_geom_angle_atom_site_label_1
_geom_angle_atom_site_label_2
_geom_angle_atom_site_label_3
_geom_angle
C1 O2 C4 109.30(9)
C11 O3 C4 107.97(10)
O1 C1 O2 119.90(11)
O1 C1 C2 131.29(12)
O2 C1 C2 108.81(10)
C1 C2 C3 102.44(10)
C1 C2 H2A 111.3
C3 C2 H2A 111.3
C1 C2 H2B 111.3
C3 C2 H2B 111.3
H2A C2 H2B 109.2
C15 C3 C4 114.89(11)
C15 C3 C2 118.78(10)
C4 C3 C2 100.11(10)
C15 C3 H3 107.5
C4 C3 H3 107.5
C2 C3 H3 107.5
O2 C4 O3 108.15(10)
O2 C4 C3 104.62(10)
O3 C4 C3 111.29(10)
O2 C4 C5 108.60(9)
O3 C4 C5 105.86(10)
C3 C4 C5 118.00(11)
O4 C5 C6 132.28(12)
O4 C5 C4 122.65(11)
C6 C5 C4 105.05(11)
C11 C6 C7 120.45(12)
C11 C6 C5 107.42(11)
C7 C6 C5 132.09(13)
C8 C7 C6 115.75(13)
C8 C7 C14 122.27(13)
C6 C7 C14 121.97(13)
C7 C8 C9 123.25(13)
C7 C8 H8 118.4
C9 C8 H8 118.4
C8 C9 C10 121.20(13)
C8 C9 C13 119.17(13)
C10 C9 C13 119.63(14)
C11 C10 C9 114.62(13)
C11 C10 C12 122.06(12)
C9 C10 C12 123.29(12)
C10 C11 O3 121.97(12)
C10 C11 C6 124.67(12)
O3 C11 C6 113.36(11)
C10 C12 H12A 109.5
C10 C12 H12B 109.5
H12A C12 H12B 109.5
C10 C12 H12C 109.5
H12A C12 H12C 109.5
H12B C12 H12C 109.5
C9 C13 H13A 109.5
C9 C13 H13B 109.5
H13A C13 H13B 109.5
C9 C13 H13C 109.5
H13A C13 H13C 109.5
H13B C13 H13C 109.5
C7 C14 H14A 109.5
C7 C14 H14B 109.5
H14A C14 H14B 109.5
C7 C14 H14C 109.5
H14A C14 H14C 109.5
H14B C14 H14C 109.5
C20 C15 C16 118.79(11)
C20 C15 C3 119.46(11)
C16 C15 C3 121.74(12)
C17 C16 C15 120.75(12)
C17 C16 H16 119.6
C15 C16 H16 119.6
C16 C17 C18 119.12(12)
C16 C17 H17 120.4
C18 C17 H17 120.4
C19 C18 C17 121.72(12)
C19 C18 Cl1 119.72(11)
C17 C18 Cl1 118.56(10)
C18 C19 C20 118.57(12)
C18 C19 H19 120.7
C20 C19 H19 120.7
C15 C20 C19 121.04(12)
C15 C20 H20 119.5
C19 C20 H20 119.5

loop_
_geom_bond_atom_site_label_1
_geom_bond_atom_site_label_2
_geom_bond_distance
Cl1 C18 1.7426(14)
O1 C1 1.1940(15)
O2 C1 1.3875(15)
O2 C4 1.4284(15)
O3 C11 1.3864(15)
O3 C4 1.4324(15)
O4 C5 1.2107(16)
C1 C2 1.5014(18)
C2 C3 1.5340(18)
C2 H2A 0.9900
C2 H2B 0.9900
C3 C15 1.5081(17)
C3 C4 1.5270(17)
C3 H3 1.0000
C4 C5 1.5455(18)
C5 C6 1.4528(18)
C6 C11 1.3876(19)
C6 C7 1.4022(18)
C7 C8 1.389(2)
C7 C14 1.504(2)
C8 C9 1.396(2)
C8 H8 0.9500
C9 C10 1.408(2)
C9 C13 1.5133(19)
C10 C11 1.3855(18)
C10 C12 1.505(2)
C12 H12A 0.9800
C12 H12B 0.9800
C12 H12C 0.9800
C13 H13A 0.9800
C13 H13B 0.9800
C13 H13C 0.9800
C14 H14A 0.9800
C14 H14B 0.9800
C14 H14C 0.9800
C15 C20 1.3926(18)
C15 C16 1.3948(17)
C16 C17 1.3844(18)
C16 H16 0.9500
C17 C18 1.3845(19)
C17 H17 0.9500
C18 C19 1.3786(18)
C19 C20 1.3938(18)
C19 H19 0.9500
C20 H20 0.9500

loop_
_geom_torsion_atom_site_label_1
_geom_torsion_atom_site_label_2
_geom_torsion_atom_site_label_3
_geom_torsion_atom_site_label_4
_geom_torsion
C4 O2 C1 O1 176.76(11)
C4 O2 C1 C2 -3.77(13)
O1 C1 C2 C3 159.16(14)
O2 C1 C2 C3 -20.23(13)
C1 C2 C3 C15 159.91(10)
C1 C2 C3 C4 34.07(12)
C1 O2 C4 O3 -92.14(11)
C1 O2 C4 C3 26.57(12)
C1 O2 C4 C5 153.42(10)
C11 O3 C4 O2 -112.95(10)
C11 O3 C4 C3 132.67(10)
C11 O3 C4 C5 3.29(12)
C15 C3 C4 O2 -165.79(10)
C2 C3 C4 O2 -37.35(11)
C15 C3 C4 O3 -49.23(14)
C2 C3 C4 O3 79.22(12)
C15 C3 C4 C5 73.41(14)
C2 C3 C4 C5 -158.15(10)
O2 C4 C5 O4 -70.83(14)
O3 C4 C5 O4 173.23(10)
C3 C4 C5 O4 47.89(16)
O2 C4 C5 C6 110.47(10)
O3 C4 C5 C6 -5.47(12)
C3 C4 C5 C6 -130.81(11)
O4 C5 C6 C11 -172.91(13)
C4 C5 C6 C11 5.61(12)
O4 C5 C6 C7 4.8(2)
C4 C5 C6 C7 -176.72(13)
C11 C6 C7 C8 0.48(18)
C5 C6 C7 C8 -176.94(13)
C11 C6 C7 C14 -178.16(12)
C5 C6 C7 C14 4.4(2)
C6 C7 C8 C9 1.1(2)
C14 C7 C8 C9 179.74(13)
C7 C8 C9 C10 -0.7(2)
C7 C8 C9 C13 179.00(13)
C8 C9 C10 C11 -1.23(19)
C13 C9 C10 C11 179.04(13)
C8 C9 C10 C12 176.76(13)
C13 C9 C10 C12 -3.0(2)
C9 C10 C11 O3 -177.86(11)
C12 C10 C11 O3 4.11(19)
C9 C10 C11 C6 2.92(19)
C12 C10 C11 C6 -175.11(12)
C4 O3 C11 C10 -179.05(11)
C4 O3 C11 C6 0.25(13)
C7 C6 C11 C10 -2.64(19)
C5 C6 C11 C10 175.35(11)
C7 C6 C11 O3 178.09(10)
C5 C6 C11 O3 -3.92(14)
C4 C3 C15 C20 -109.27(13)
C2 C3 C15 C20 132.34(12)
C4 C3 C15 C16 69.99(15)
C2 C3 C15 C16 -48.40(16)
C20 C15 C16 C17 0.50(18)
C3 C15 C16 C17 -178.77(11)
C15 C16 C17 C18 0.36(19)
C16 C17 C18 C19 -0.96(19)
C16 C17 C18 Cl1 179.82(9)
C17 C18 C19 C20 0.66(19)
Cl1 C18 C19 C20 179.87(10)
C16 C15 C20 C19 -0.81(18)
C3 C15 C20 C19 178.48(11)
C18 C19 C20 C15 0.24(18)
